data_7239273
loop_
_publ_author_name
'Yang, Weiting'
'Yi, Fei-Yan'
'Li, Xiao-Dong'
'Wang, Lei'
'Dang, Song'
'Sun, Zhong-Ming'

_publ_section_title
;
 Construction of Cu(ii) coordination polymers based on semi-rigid
 tetrahedral pyridine ligands
;
_journal_issue 47
_journal_name_full 'RSC Advances'
_journal_page_first 25065
_journal_paper_doi 10.1039/c3ra44348e
_journal_volume 3
_journal_year 2013
_chemical_formula_sum 'C6.25 H6 Cu0.25 N O1.5'
_chemical_formula_weight 135.01
_space_group_IT_number 118
_space_group_name_Hall 'P -4 -2n'
_space_group_name_H-M_alt 'P -4 n 2'
_symmetry_cell_setting tetragonal
_symmetry_space_group_name_H-M 'P -4 n 2'
_atom_sites_solution_hydrogens geom
_atom_sites_solution_primary direct
_atom_sites_solution_secondary difmap
_audit_creation_method SHELXL-97
_cell_angle_alpha 90.00
_cell_angle_beta 90.00
_cell_angle_gamma 90.00
_cell_formula_units_Z 8
_cell_length_a 9.5268(6)
_cell_length_b 9.5268(6)
_cell_length_c 23.401(3)
_cell_measurement_temperature 273(2)
_cell_volume 2123.9(3)
_computing_structure_refinement 'SHELXL-97 (Sheldrick, 1997)'
_computing_structure_solution 'SHELXS-97 (Sheldrick, 1990)'
_diffrn_ambient_temperature 273(2)
_diffrn_measured_fraction_theta_full 0.999
_diffrn_measured_fraction_theta_max 0.999
_diffrn_radiation_monochromator graphite
_diffrn_radiation_source 'fine-focus sealed tube'
_diffrn_radiation_type MoK\a
_diffrn_radiation_wavelength 0.71073
_diffrn_reflns_av_R_equivalents 0.0662
_diffrn_reflns_av_sigmaI/netI 0.0575
_diffrn_reflns_limit_h_max 11
_diffrn_reflns_limit_h_min -11
_diffrn_reflns_limit_k_max 11
_diffrn_reflns_limit_k_min -11
_diffrn_reflns_limit_l_max 28
_diffrn_reflns_limit_l_min -13
_diffrn_reflns_number 11115
_diffrn_reflns_theta_full 26.06
_diffrn_reflns_theta_max 26.06
_diffrn_reflns_theta_min 1.74
_exptl_absorpt_coefficient_mu 0.542
_exptl_absorpt_correction_T_max 0.7543
_exptl_absorpt_correction_T_min 0.6575
_exptl_absorpt_correction_type multi-scan
_exptl_absorpt_process_details sadabs
_exptl_crystal_colour blue
_exptl_crystal_density_diffrn 0.844
_exptl_crystal_density_method 'not measured'
_exptl_crystal_description block
_exptl_crystal_F_000 558
_exptl_crystal_size_max 0.32
_exptl_crystal_size_mid 0.26
_exptl_crystal_size_min 0.22
_platon_squeeze_details
;
;
_refine_diff_density_max 0.322
_refine_diff_density_min -0.262
_refine_diff_density_rms 0.040
_refine_ls_abs_structure_details 'Flack H D (1983), Acta Cryst. A39, 876-881'
_refine_ls_abs_structure_Flack 0.06(3)
_refine_ls_extinction_method none
_refine_ls_goodness_of_fit_ref 0.969
_refine_ls_hydrogen_treatment constr
_refine_ls_matrix_type full
_refine_ls_number_parameters 83
_refine_ls_number_reflns 2122
_refine_ls_number_restraints 0
_refine_ls_restrained_S_all 0.969
_refine_ls_R_factor_all 0.0624
_refine_ls_R_factor_gt 0.0413
_refine_ls_shift/su_max 0.000
_refine_ls_shift/su_mean 0.000
_refine_ls_structure_factor_coef Fsqd
_refine_ls_weighting_details 'calc w=1/[\s^2^(Fo^2^)+(0.0552P)^2^+0.0000P] where P=(Fo^2^+2Fc^2^)/3'
_refine_ls_weighting_scheme calc
_refine_ls_wR_factor_gt 0.1038
_refine_ls_wR_factor_ref 0.1095
_reflns_number_gt 1490
_reflns_number_total 2122
_reflns_threshold_expression >2sigma(I)
_cod_data_source_file c3ra44348e.txt
_cod_data_source_block 3
_cod_depositor_comments
;
The following automatic conversions were performed:

data item '_symmetry_cell_setting' value 'Tetragonal' was changed to
'tetragonal' in accordance with the
/home/saulius/struct/COD-crude-data/automatic-downloads/DataCite-retrospective/RSC/depositions/lib/dictionaries/cif_core.dic
dictionary named 'cif_core.dic' version 2.4.2 last updated on
2011-04-26.

Automatic conversion script
Id: cif_fix_values 6909 2019-04-08 15:41:33Z antanas 
;
_cod_original_sg_symbol_H-M P-4n2
_cod_original_formula_sum 'C6.25 H6 Cu0.25 N O1.50'
_cod_database_code 7239273

loop_
_symmetry_equiv_pos_as_xyz
'x, y, z'
'-x, -y, z'
'y, -x, -z'
'-y, x, -z'
'x+1/2, -y+1/2, z+1/2'
'-x+1/2, y+1/2, z+1/2'
'y+1/2, x+1/2, -z+1/2'
'-y+1/2, -x+1/2, -z+1/2'

loop_
_atom_site_label
_atom_site_type_symbol
_atom_site_fract_x
_atom_site_fract_y
_atom_site_fract_z
_atom_site_U_iso_or_equiv
_atom_site_adp_type
_atom_site_occupancy
_atom_site_symmetry_multiplicity
_atom_site_calc_flag
_atom_site_refinement_flags
Cu1 Cu 0.5000 1.0000 0.7500 0.0479(2) Uani 1 4 d S
N1 N 0.6026(3) 0.8873(3) 0.81027(9) 0.0488(6) Uani 1 1 d .
O1 O 0.8317(3) 0.9578(2) 0.92672(10) 0.0560(6) Uani 1 1 d .
O1W O 0.3153(2) 0.8153(2) 0.7500 0.0761(10) Uani 1 2 d S
C1 C 1.0000 1.0000 1.0000 0.0471(15) Uani 1 4 d S
C2 C 0.9283(3) 0.8865(3) 0.96361(12) 0.0436(8) Uani 1 1 d .
H2A H 0.9974 0.8356 0.9413 0.052 Uiso 1 1 calc R
H2B H 0.8789 0.8204 0.9879 0.052 Uiso 1 1 calc R
C3 C 0.7571(4) 0.8767(3) 0.88978(14) 0.0491(8) Uani 1 1 d .
C4 C 0.7512(5) 0.7326(4) 0.89000(15) 0.0672(10) Uani 1 1 d .
H4A H 0.7995 0.6801 0.9171 0.081 Uiso 1 1 calc R
C5 C 0.6719(5) 0.6699(4) 0.84908(19) 0.0847(14) Uani 1 1 d .
H5A H 0.6683 0.5724 0.8477 0.102 Uiso 1 1 calc R
C6 C 0.5975(5) 0.7449(4) 0.81007(16) 0.0656(10) Uani 1 1 d .
H6A H 0.5428 0.6985 0.7831 0.079 Uiso 1 1 calc R
C7 C 0.6798(4) 0.9507(4) 0.84980(12) 0.0477(8) Uani 1 1 d .
H7A H 0.6820 1.0482 0.8507 0.057 Uiso 1 1 calc R

loop_
_atom_site_aniso_label
_atom_site_aniso_U_11
_atom_site_aniso_U_22
_atom_site_aniso_U_33
_atom_site_aniso_U_23
_atom_site_aniso_U_13
_atom_site_aniso_U_12
Cu1 0.0588(3) 0.0588(3) 0.0260(3) 0.000 0.000 0.0087(4)
N1 0.064(2) 0.052(2) 0.0305(12) -0.0006(14) -0.0015(14) 0.0057(12)
O1 0.0749(16) 0.0510(14) 0.0420(13) -0.0038(11) -0.0192(12) 0.0060(11)
O1W 0.0770(14) 0.0770(14) 0.074(2) -0.0179(19) 0.0179(19) -0.0128(17)
C1 0.059(2) 0.059(2) 0.023(3) 0.000 0.000 0.000
C2 0.0457(19) 0.050(2) 0.0348(17) 0.0040(14) -0.0107(15) -0.0008(15)
C3 0.064(2) 0.0492(19) 0.0340(16) -0.0001(15) -0.0087(16) 0.0041(17)
C4 0.096(3) 0.043(2) 0.063(2) 0.001(2) -0.028(2) 0.0087(19)
C5 0.126(4) 0.045(2) 0.083(3) -0.003(2) -0.034(3) 0.003(2)
C6 0.103(3) 0.042(2) 0.052(2) -0.0048(17) -0.020(2) 0.003(2)
C7 0.072(2) 0.0389(18) 0.0318(17) -0.0035(14) -0.0046(17) 0.0041(16)

loop_
_atom_type_symbol
_atom_type_description
_atom_type_scat_dispersion_real
_atom_type_scat_dispersion_imag
_atom_type_scat_source
C C 0.0033 0.0016 'International Tables Vol C Tables 4.2.6.8 and 6.1.1.4'
H H 0.0000 0.0000 'International Tables Vol C Tables 4.2.6.8 and 6.1.1.4'
N N 0.0061 0.0033 'International Tables Vol C Tables 4.2.6.8 and 6.1.1.4'
O O 0.0106 0.0060 'International Tables Vol C Tables 4.2.6.8 and 6.1.1.4'
Cu Cu 0.3201 1.2651 'International Tables Vol C Tables 4.2.6.8 and 6.1.1.4'

loop_
_geom_angle_atom_site_label_1
_geom_angle_atom_site_label_2
_geom_angle_atom_site_label_3
_geom_angle
_geom_angle_site_symmetry_1
_geom_angle_site_symmetry_3
N1 Cu1 N1 88.48(13) . 8_666
N1 Cu1 N1 91.65(13) . 2_675
N1 Cu1 N1 176.2(2) 8_666 2_675
N1 Cu1 N1 176.2(2) . 7_456
N1 Cu1 N1 91.65(13) 8_666 7_456
N1 Cu1 N1 88.48(13) 2_675 7_456
N1 Cu1 O1W 91.92(10) . 2_675
N1 Cu1 O1W 88.08(10) 8_666 2_675
N1 Cu1 O1W 88.08(10) 2_675 2_675
N1 Cu1 O1W 91.92(10) 7_456 2_675
N1 Cu1 O1W 88.08(10) . .
N1 Cu1 O1W 91.92(10) 8_666 .
N1 Cu1 O1W 91.92(10) 2_675 .
N1 Cu1 O1W 88.08(10) 7_456 .
O1W Cu1 O1W 180.0 2_675 .
C7 N1 C6 118.5(3) . .
C7 N1 Cu1 120.8(2) . .
C6 N1 Cu1 120.7(2) . .
C3 O1 C2 116.7(2) . .
C2 C1 C2 107.90(11) 4_757 .
C2 C1 C2 107.90(11) 4_757 2_775
C2 C1 C2 112.7(2) . 2_775
C2 C1 C2 112.7(2) 4_757 3_577
C2 C1 C2 107.89(11) . 3_577
C2 C1 C2 107.89(11) 2_775 3_577
O1 C2 C1 106.6(2) . .
O1 C3 C4 125.9(3) . .
O1 C3 C7 114.8(3) . .
C4 C3 C7 119.3(3) . .
C5 C4 C3 117.4(3) . .
C4 C5 C6 122.1(4) . .
N1 C6 C5 120.3(3) . .
N1 C7 C3 122.3(3) . .

loop_
_geom_bond_atom_site_label_1
_geom_bond_atom_site_label_2
_geom_bond_distance
_geom_bond_site_symmetry_2
Cu1 N1 2.024(2) .
Cu1 N1 2.024(2) 8_666
Cu1 N1 2.024(2) 2_675
Cu1 N1 2.024(2) 7_456
Cu1 O1W 2.488(3) 2_675
Cu1 O1W 2.488(3) .
N1 C7 1.327(4) .
N1 C6 1.357(4) .
O1 C3 1.360(4) .
O1 C2 1.433(4) .
C1 C2 1.536(3) 4_757
C1 C2 1.536(3) .
C1 C2 1.536(3) 2_775
C1 C2 1.536(3) 3_577
C3 C4 1.374(5) .
C3 C7 1.383(4) .
C4 C5 1.358(6) .
C5 C6 1.359(5) .

loop_
_platon_squeeze_void_nr
_platon_squeeze_void_average_x
_platon_squeeze_void_average_y
_platon_squeeze_void_average_z
_platon_squeeze_void_volume
_platon_squeeze_void_count_electrons
_platon_squeeze_void_content
1 -0.088 -0.080 0.182 1126 384 ' '
